data_2101517
loop_
_publ_author_name
'Hammond, R.'
'Barbier, J.'

_publ_section_title
;
 Structural chemistry of NaCoPO~4~
;
_journal_issue 3
_journal_name_full 'Acta Crystallographica Section B'
_journal_page_first 440
_journal_page_last 449
_journal_paper_doi 10.1107/S0108768195016259
_journal_volume 52
_journal_year 1996
_chemical_formula_sum 'Co Na O4 P'
_chemical_formula_weight 176.89
_chemical_name_systematic
;
 /b-sodium cobalt phosphate
;
_space_group_IT_number 170
_symmetry_cell_setting hexagonal
_symmetry_space_group_name_Hall 'P 65'
_symmetry_space_group_name_H-M 'P 65'
_audit_creation_method SHELXL
_cell_angle_alpha 90.00
_cell_angle_beta 90.00
_cell_angle_gamma 120.00
_cell_formula_units_Z 24
_cell_length_a 10.1660(10)
_cell_length_b 10.1660(10)
_cell_length_c 23.881(5)
_cell_measurement_reflns_used 26
_cell_measurement_temperature 293(2)
_cell_measurement_theta_max 15.96
_cell_measurement_theta_min 9.91
_cell_volume 2137.4(5)
_computing_molecular_graphics 'SHELXTL-Plus (Sheldrick, 1991)'
_computing_structure_refinement 'SHELXL-93 (Sheldrick, 1993)'
_computing_structure_solution 'SHELXS-86 (Sheldrick, 1990)'
_diffrn_ambient_temperature 293(2)
_diffrn_measurement_device 'Siemens R3m/V diffractometer'
_diffrn_measurement_method '\q-2\q scan'
_diffrn_radiation_monochromator graphite
_diffrn_radiation_source 'fine-focus sealed tube'
_diffrn_radiation_type AgK\a
_diffrn_radiation_wavelength 0.56086
_diffrn_reflns_av_R_equivalents 0.0442
_diffrn_reflns_av_sigmaI/netI 0.0835
_diffrn_reflns_limit_h_max 15
_diffrn_reflns_limit_h_min -13
_diffrn_reflns_limit_k_max 15
_diffrn_reflns_limit_k_min 0
_diffrn_reflns_limit_l_max 42
_diffrn_reflns_limit_l_min 0
_diffrn_reflns_number 8766
_diffrn_reflns_theta_max 30.08
_diffrn_reflns_theta_min 1.83
_diffrn_standards_decay_% 0
_diffrn_standards_interval_count 'every 100 reflections'
_diffrn_standards_number 3
_exptl_absorpt_coefficient_mu 2.704
_exptl_absorpt_correction_T_max 0.967
_exptl_absorpt_correction_T_min 0.652
_exptl_absorpt_correction_type 'empirical from \y-scans'
_exptl_crystal_colour 'dark blue'
_exptl_crystal_density_diffrn 3.298
_exptl_crystal_density_meas ?
_exptl_crystal_density_method .
_exptl_crystal_description '(1 1 0) twinned, irregular prism'
_exptl_crystal_F_000 2040
_exptl_crystal_size_max 0.34
_exptl_crystal_size_mid 0.27
_exptl_crystal_size_min 0.15
_refine_diff_density_max 0.922
_refine_diff_density_min -0.938
_refine_ls_abs_structure_details 'Flack H D (1983), Acta Cryst. A39, 876-881'
_refine_ls_abs_structure_Flack 0.10(3)
_refine_ls_extinction_method none
_refine_ls_goodness_of_fit_all 0.939
_refine_ls_goodness_of_fit_obs 1.024
_refine_ls_hydrogen_treatment noref
_refine_ls_matrix_type full
_refine_ls_number_parameters 254
_refine_ls_number_reflns 4343
_refine_ls_number_restraints 1
_refine_ls_restrained_S_all 0.938
_refine_ls_restrained_S_obs 1.024
_refine_ls_R_factor_all 0.0768
_refine_ls_R_factor_obs 0.0456
_refine_ls_shift/esd_max 0.005
_refine_ls_shift/esd_mean 0.001
_refine_ls_structure_factor_coef Fsqd
_refine_ls_weighting_details 'w=1/[\s^2^(Fo^2^)+(0.0377P)^2^+0.0000P] where P=(Fo^2^+2Fc^2^)/3'
_refine_ls_weighting_scheme calc
_refine_ls_wR_factor_all 0.0868
_refine_ls_wR_factor_obs 0.0794
_reflns_number_observed 3117
_reflns_number_total 4343
_reflns_observed_criterion >2sigma(I)
_cod_data_source_file br0046.cif
_cod_data_source_block beta
_cod_depositor_comments
;
The following automatic conversions were performed:

'_refine_ls_weighting_scheme' value 'calc
w=1/[\s^2^(Fo^2^)+(0.0377P)^2^+0.0000P] where P=(Fo^2^+2Fc^2^)/3' was
changed to 'calc'. New tag '_refine_ls_weighting_details' was
created. The value of the new tag was set to
'w=1/[\s^2^(Fo^2^)+(0.0377P)^2^+0.0000P] where P=(Fo^2^+2Fc^2^)/3'.

Automatic conversion script
Id: cif_fix_values 3143 2015-03-26 13:38:13Z robertas 
;
_cod_original_formula_sum 'Na Co P O4'
_cod_database_code 2101517

loop_
_symmetry_equiv_pos_as_xyz
'x, y, z'
'-y, x-y, z+2/3'
'-x+y, -x, z+1/3'
'-x, -y, z+1/2'
'y, -x+y, z+1/6'
'x-y, x, z+5/6'

loop_
_atom_site_aniso_label
_atom_site_aniso_U_11
_atom_site_aniso_U_22
_atom_site_aniso_U_33
_atom_site_aniso_U_12
_atom_site_aniso_U_13
_atom_site_aniso_U_23
Na1 0.049(2) 0.031(2) 0.036(2) 0.018(2) 0.021(2) 0.0014(14)
Na2 0.039(2) 0.0242(15) 0.027(2) 0.0179(13) -0.0037(14) -0.0105(12)
Na3 0.0153(12) 0.0184(12) 0.0172(12) 0.0058(10) 0.0018(10) -0.0025(10)
Na4 0.0258(14) 0.0267(15) 0.0225(14) 0.0135(12) -0.0089(11) -0.0079(12)
Co1 0.0138(3) 0.0134(3) 0.0137(3) 0.0061(3) -0.0001(3) 0.0012(3)
Co2 0.0157(4) 0.0133(4) 0.0192(4) 0.0068(3) 0.0027(3) 0.0000(3)
Co3 0.0147(4) 0.0142(4) 0.0123(3) 0.0082(3) 0.0001(3) 0.0002(3)
Co4 0.0132(4) 0.0146(4) 0.0139(3) 0.0068(3) -0.0002(3) 0.0004(3)
P1 0.0116(6) 0.0097(6) 0.0127(6) 0.0050(5) 0.0006(5) -0.0009(5)
P2 0.0133(6) 0.0107(6) 0.0129(6) 0.0061(5) -0.0002(5) -0.0004(5)
P3 0.0118(6) 0.0099(6) 0.0123(6) 0.0056(5) 0.0004(5) 0.0000(5)
P4 0.0102(6) 0.0110(6) 0.0120(6) 0.0048(5) -0.0005(5) -0.0007(5)
O1 0.012(2) 0.022(2) 0.021(2) 0.010(2) 0.005(2) 0.006(2)
O2 0.028(2) 0.033(2) 0.011(2) 0.020(2) 0.004(2) 0.006(2)
O3 0.025(2) 0.023(2) 0.021(2) 0.018(2) -0.005(2) -0.005(2)
O4 0.023(2) 0.021(2) 0.018(2) 0.014(2) 0.013(2) 0.009(2)
O5 0.023(2) 0.012(2) 0.019(2) 0.008(2) -0.006(2) -0.002(2)
O6 0.010(2) 0.015(2) 0.027(2) 0.003(2) 0.000(2) -0.003(2)
O7 0.023(2) 0.028(2) 0.012(2) 0.000(2) 0.001(2) 0.004(2)
O8 0.013(2) 0.014(2) 0.038(3) 0.004(2) 0.001(2) -0.005(2)
O9 0.020(2) 0.015(2) 0.013(2) 0.008(2) 0.003(2) -0.0036(15)
O10 0.010(2) 0.020(2) 0.024(2) 0.005(2) 0.000(2) -0.010(2)
O11 0.013(2) 0.016(2) 0.021(2) 0.007(2) 0.006(2) -0.002(2)
O12 0.038(3) 0.023(2) 0.008(2) 0.019(2) -0.005(2) 0.001(2)
O13 0.023(2) 0.020(2) 0.013(2) 0.006(2) -0.001(2) -0.002(2)
O14 0.014(2) 0.015(2) 0.036(3) 0.005(2) -0.005(2) -0.007(2)
O15 0.022(2) 0.013(2) 0.021(2) 0.011(2) 0.006(2) 0.000(2)
O16 0.026(2) 0.021(2) 0.018(2) 0.015(2) -0.009(2) -0.005(2)

loop_
_atom_site_label
_atom_site_fract_x
_atom_site_fract_y
_atom_site_fract_z
_atom_site_U_iso_or_equiv
_atom_site_thermal_displace_type
_atom_site_calc_flag
_atom_site_occupancy
_atom_site_type_symbol
Na1 0.0318(4) 0.0379(4) 0.0887(2) 0.0392(8) Uani d 1 Na
Na2 0.9633(4) 0.5110(3) 0.08741(14) 0.0291(7) Uani d 1 Na
Na3 0.5329(3) 0.0475(3) 0.08716(11) 0.0181(5) Uani d 1 Na
Na4 0.5596(3) 0.4949(3) 0.08139(13) 0.0248(6) Uani d 1 Na
Co1 0.34251(9) 0.67147(10) 0.14977(4) 0.01395(13) Uani d 1 Co
Co2 0.68563(10) 0.85143(10) 0.01533(3) 0.0163(2) Uani d 1 Co
Co3 0.20792(9) 0.38073(10) 0.04185(3) 0.0133(2) Uani d 1 Co
Co4 0.18404(9) 0.88352(9) 0.01197(3) 0.01396(15) Uani d 1 Co
P1 0.3279(2) 0.6876(2) 0.01435(6) 0.0115(3) Uani d 1 P
P2 0.6895(2) 0.8364(2) 0.14593(6) 0.0122(3) Uani d 1 P
P3 0.2161(2) 0.3484(2) 0.17330(6) 0.0112(3) Uani d 1 P
P4 0.2118(2) 0.8820(2) 0.14400(6) 0.0113(3) Uani d 1 P
O1 0.7163(5) 0.2037(6) 0.0254(2) 0.0176(9) Uani d 1 O
O2 0.6298(6) 0.2652(6) 0.9074(2) 0.0221(9) Uani d 1 O
O3 0.2672(5) 0.8137(5) 0.8471(2) 0.0202(9) Uani d 1 O
O4 0.6681(5) 0.1475(5) 0.6716(2) 0.0194(9) Uani d 1 O
O5 0.7042(5) 0.9936(5) 0.1361(2) 0.0181(9) Uani d 1 O
O6 0.0576(5) 0.2066(5) 0.1685(2) 0.0185(9) Uani d 1 O
O7 0.2383(6) 0.9174(6) 0.7560(2) 0.0269(11) Uani d 1 O
O8 0.4826(5) 0.8323(5) 0.0134(2) 0.0233(10) Uani d 1 O
O9 0.6785(5) 0.9912(5) 0.8839(2) 0.0167(8) Uani d 1 O
O10 0.5507(5) 0.2199(5) 0.1554(2) 0.0191(9) Uani d 1 O
O11 0.1957(5) 0.1885(5) 0.0130(2) 0.0172(9) Uani d 1 O
O12 0.6159(6) 0.9152(6) 0.7827(2) 0.0217(10) Uani d 1 O
O13 0.2698(5) 0.9536(5) 0.0868(2) 0.0208(9) Uani d 1 O
O14 0.9719(5) 0.8331(5) 0.0107(2) 0.0224(10) Uani d 1 O
O15 0.3265(5) 0.0595(5) 0.9696(2) 0.0178(9) Uani d 1 O
O16 0.2164(5) 0.7205(5) 0.9821(2) 0.0201(9) Uani d 1 O

loop_
_atom_type_symbol
_atom_type_description
_atom_type_scat_dispersion_real
_atom_type_scat_dispersion_imag
_atom_type_scat_source
O O 0.0056 0.0036 'International Tables Vol C Tables 4.2.6.8 and 6.1.1.4'
Na Na 0.0218 0.0150 'International Tables Vol C Tables 4.2.6.8 and 6.1.1.4'
P P 0.0667 0.0580 'International Tables Vol C Tables 4.2.6.8 and 6.1.1.4'
Co Co 0.3050 0.6296 'International Tables Vol C Tables 4.2.6.8 and 6.1.1.4'

loop_
_geom_angle_atom_site_label_1
_geom_angle_atom_site_label_2
_geom_angle_atom_site_label_3
_geom_angle_site_symmetry_1
_geom_angle_site_symmetry_3
_geom_angle
_geom_angle_publ_flag
O11 Na1 O6 . . 109.5(2) yes
O11 Na1 O14 . 1_445 77.6(2) yes
O6 Na1 O14 . 1_445 172.6(2) yes
O11 Na1 O6 . 6_554 71.0(2) yes
O6 Na1 O6 . 6_554 111.1(2) yes
O14 Na1 O6 1_445 6_554 68.7(2) yes
O11 Na1 O14 . 5_455 178.8(2) yes
O6 Na1 O14 . 5_455 70.3(2) yes
O14 Na1 O14 1_445 5_455 102.5(2) yes
O6 Na1 O14 6_554 5_455 107.8(2) yes
O11 Na1 O11 . 5 114.0(2) yes
O6 Na1 O11 . 5 69.7(2) yes
O14 Na1 O11 1_445 5 109.8(2) yes
O6 Na1 O11 6_554 5 174.6(2) yes
O14 Na1 O11 5_455 5 67.2(2) yes
O11 Na1 O13 . 1_545 76.5(2) yes
O6 Na1 O13 . 1_545 113.2(2) yes
O14 Na1 O13 1_445 1_545 69.9(2) yes
O6 Na1 O13 6_554 1_545 131.6(2) yes
O14 Na1 O13 5_455 1_545 104.7(2) yes
O11 Na1 O13 5 1_545 50.28(15) yes
O11 Na1 Co3 . . 38.74(11) yes
O6 Na1 Co3 . . 73.14(13) yes
O14 Na1 Co3 1_445 . 113.2(2) yes
O6 Na1 Co3 6_554 . 72.51(13) yes
O14 Na1 Co3 5_455 . 140.7(2) yes
O11 Na1 Co3 5 . 112.60(14) yes
O13 Na1 Co3 1_545 . 102.53(13) yes
O11 Na1 P4 . 1_545 103.6(2) yes
O6 Na1 P4 . 1_545 97.7(2) yes
O14 Na1 P4 1_445 1_545 82.26(15) yes
O6 Na1 P4 6_554 1_545 151.0(2) yes
O14 Na1 P4 5_455 1_545 77.58(13) yes
O11 Na1 P4 5 1_545 28.01(10) yes
O13 Na1 P4 1_545 1_545 27.95(10) yes
Co3 Na1 P4 . 1_545 121.79(12) yes
O11 Na1 Co4 . 1_545 62.74(13) yes
O6 Na1 Co4 . 1_545 148.2(2) yes
O14 Na1 Co4 1_445 1_545 36.74(11) yes
O6 Na1 Co4 6_554 1_545 95.91(14) yes
O14 Na1 Co4 5_455 1_545 118.04(15) yes
O11 Na1 Co4 5 1_545 85.03(14) yes
O13 Na1 Co4 1_545 1_545 36.35(10) yes
Co3 Na1 Co4 . 1_545 100.66(9) yes
P4 Na1 Co4 1_545 1_545 58.27(8) yes
O11 Na1 P2 . 1_445 151.2(2) yes
O6 Na1 P2 . 1_445 80.03(14) yes
O14 Na1 P2 1_445 1_445 92.68(14) yes
O6 Na1 P2 6_554 1_445 80.16(14) yes
O14 Na1 P2 5_455 1_445 27.67(10) yes
O11 Na1 P2 5 1_445 94.81(13) yes
O13 Na1 P2 1_545 1_445 125.91(14) yes
Co3 Na1 P2 . 1_445 130.87(13) yes
P4 Na1 P2 1_545 1_445 101.77(10) yes
Co4 Na1 P2 1_545 1_445 122.46(11) yes
O11 Na1 P3 . . 88.34(15) yes
O6 Na1 P3 . . 24.35(11) yes
O14 Na1 P3 1_445 . 162.8(2) yes
O6 Na1 P3 6_554 . 116.23(14) yes
O14 Na1 P3 5_455 . 91.79(14) yes
O11 Na1 P3 5 . 66.84(12) yes
O13 Na1 P3 1_545 . 97.32(14) yes
Co3 Na1 P3 . . 56.86(6) yes
P4 Na1 P3 1_545 . 91.60(11) yes
Co4 Na1 P3 1_545 . 127.19(12) yes
P2 Na1 P3 1_445 . 104.36(10) yes
O15 Na2 O9 5_664 5_554 150.1(2) yes
O15 Na2 O3 5_664 5_554 102.2(2) yes
O9 Na2 O3 5_554 5_554 101.9(2) yes
O15 Na2 O8 5_664 5 91.1(2) yes
O9 Na2 O8 5_554 5 91.2(2) yes
O3 Na2 O8 5_554 5 121.6(2) yes
O15 Na2 O2 5_664 5_664 76.8(2) yes
O9 Na2 O2 5_554 5_664 76.1(2) yes
O3 Na2 O2 5_554 5_664 119.3(2) yes
O8 Na2 O2 5 5_664 119.1(2) yes
O15 Na2 O16 5_664 5_554 72.5(2) yes
O9 Na2 O16 5_554 5_554 130.5(2) yes
O3 Na2 O16 5_554 5_554 77.3(2) yes
O8 Na2 O16 5 5_554 53.1(2) yes
O2 Na2 O16 5_664 5_554 147.7(2) yes
O15 Na2 Co4 5_664 5 35.57(12) yes
O9 Na2 Co4 5_554 5 158.3(2) yes
O3 Na2 Co4 5_554 5 92.2(2) yes
O8 Na2 Co4 5 5 67.32(13) yes
O2 Na2 Co4 5_664 5 111.30(13) yes
O16 Na2 Co4 5_554 5 37.02(10) yes
O15 Na2 P3 5_664 6_654 172.0(2) yes
O9 Na2 P3 5_554 6_654 25.84(11) yes
O3 Na2 P3 5_554 6_654 77.95(13) yes
O8 Na2 P3 5 6_654 95.55(13) yes
O2 Na2 P3 5_664 6_654 96.14(14) yes
O16 Na2 P3 5_554 6_654 115.12(14) yes
Co4 Na2 P3 5 6_654 152.12(11) yes
O15 Na2 P1 5_664 5 87.67(15) yes
O9 Na2 P1 5_554 5 107.0(2) yes
O3 Na2 P1 5_554 5 96.3(2) yes
O8 Na2 P1 5 5 27.04(11) yes
O2 Na2 P1 5_664 5 143.3(2) yes
O16 Na2 P1 5_554 5 27.73(10) yes
Co4 Na2 P1 5 5 54.48(6) yes
P3 Na2 P1 6_654 5 100.25(9) yes
O15 Na2 Co3 5_664 1_655 119.7(2) yes
O9 Na2 Co3 5_554 1_655 31.66(12) yes
O3 Na2 Co3 5_554 1_655 115.9(2) yes
O8 Na2 Co3 5 1_655 104.66(14) yes
O2 Na2 Co3 5_664 1_655 44.48(11) yes
O16 Na2 Co3 5_554 1_655 156.58(14) yes
Co4 Na2 Co3 5 1_655 148.97(11) yes
P3 Na2 Co3 6_654 1_655 54.30(5) yes
P1 Na2 Co3 5 1_655 128.89(10) yes
O15 Na2 Co1 5_664 6_654 132.1(2) yes
O9 Na2 Co1 5_554 6_654 75.88(13) yes
O3 Na2 Co1 5_554 6_654 31.89(11) yes
O8 Na2 Co1 5 6_654 103.98(14) yes
O2 Na2 Co1 5_664 6_654 128.31(15) yes
O16 Na2 Co1 5_554 6_654 81.06(13) yes
Co4 Na2 Co1 5 6_654 110.77(10) yes
P3 Na2 Co1 6_654 6_654 50.11(5) yes
P1 Na2 Co1 5 6_654 86.58(8) yes
Co3 Na2 Co1 1_655 6_654 100.24(8) yes
O15 Na2 Na4 5_664 . 89.01(15) yes
O9 Na2 Na4 5_554 . 120.7(2) yes
O3 Na2 Na4 5_554 . 44.80(14) yes
O8 Na2 Na4 5 . 79.64(13) yes
O2 Na2 Na4 5_664 . 156.2(2) yes
O16 Na2 Na4 5_554 . 33.11(11) yes
Co4 Na2 Na4 5 . 59.99(7) yes
P3 Na2 Na4 6_654 . 96.42(9) yes
P1 Na2 Na4 5 . 52.78(7) yes
Co3 Na2 Na4 1_655 . 150.47(10) yes
Co1 Na2 Na4 6_654 . 51.11(7) yes
O1 Na3 O10 . . 101.5(2) yes
O1 Na3 O13 . 1_545 130.4(2) yes
O10 Na3 O13 . 1_545 87.3(2) yes
O1 Na3 O5 . 1_545 92.3(2) yes
O10 Na3 O5 . 1_545 92.2(2) yes
O13 Na3 O5 1_545 1_545 136.5(2) yes
O1 Na3 O8 . 1_545 84.1(2) yes
O10 Na3 O8 . 1_545 173.9(2) yes
O13 Na3 O8 1_545 1_545 87.2(2) yes
O5 Na3 O8 1_545 1_545 89.9(2) yes
O1 Na3 O4 . 4_654 173.3(2) yes
O10 Na3 O4 . 4_654 77.7(2) yes
O13 Na3 O4 1_545 4_654 56.3(2) yes
O5 Na3 O4 1_545 4_654 81.1(2) yes
O8 Na3 O4 1_545 4_654 97.0(2) yes
O1 Na3 P4 . 1_545 157.2(2) yes
O10 Na3 P4 . 1_545 76.68(13) yes
O13 Na3 P4 1_545 1_545 27.74(12) yes
O5 Na3 P4 1_545 1_545 110.44(15) yes
O8 Na3 P4 1_545 1_545 97.21(13) yes
O4 Na3 P4 4_654 1_545 29.38(10) yes
O1 Na3 Co2 . 1_545 69.00(13) yes
O10 Na3 Co2 . 1_545 150.96(15) yes
O13 Na3 Co2 1_545 1_545 120.18(15) yes
O5 Na3 Co2 1_545 1_545 61.89(12) yes
O8 Na3 Co2 1_545 1_545 33.68(11) yes
O4 Na3 Co2 4_654 1_545 108.45(12) yes
P4 Na3 Co2 1_545 1_545 122.82(8) yes
O1 Na3 Co4 . 1_545 106.00(15) yes
O10 Na3 Co4 . 1_545 112.88(14) yes
O13 Na3 Co4 1_545 1_545 30.90(12) yes
O5 Na3 Co4 1_545 1_545 144.43(14) yes
O8 Na3 Co4 1_545 1_545 62.77(12) yes
O4 Na3 Co4 4_654 1_545 80.29(11) yes
P4 Na3 Co4 1_545 1_545 56.02(5) yes
Co2 Na3 Co4 1_545 1_545 96.15(6) yes
O1 Na3 Co1 . 6_654 29.63(11) yes
O10 Na3 Co1 . 6_654 90.27(15) yes
O13 Na3 Co1 1_545 6_654 103.12(15) yes
O5 Na3 Co1 1_545 6_654 120.42(14) yes
O8 Na3 Co1 1_545 6_654 93.58(14) yes
O4 Na3 Co1 4_654 6_654 156.12(14) yes
P4 Na3 Co1 1_545 6_654 127.90(9) yes
Co2 Na3 Co1 1_545 6_654 92.09(6) yes
Co4 Na3 Co1 1_545 6_654 85.65(6) yes
O1 Na3 Na4 . 5 138.9(2) yes
O10 Na3 Na4 . 5 59.99(14) yes
O13 Na3 Na4 1_545 5 87.68(14) yes
O5 Na3 Na4 1_545 5 55.61(13) yes
O8 Na3 Na4 1_545 5 117.1(2) yes
O4 Na3 Na4 4_654 5 35.19(10) yes
P4 Na3 Na4 1_545 5 60.11(7) yes
Co2 Na3 Na4 1_545 5 108.40(9) yes
Co4 Na3 Na4 1_545 5 115.00(8) yes
Co1 Na3 Na4 6_654 5 148.14(8) yes
O1 Na3 Na2 . 6_544 61.51(14) yes
O10 Na3 Na2 . 6_544 140.6(2) yes
O13 Na3 Na2 1_545 6_544 80.90(15) yes
O5 Na3 Na2 1_545 6_544 121.78(15) yes
O8 Na3 Na2 1_545 6_544 40.59(14) yes
O4 Na3 Na2 4_654 6_544 123.15(13) yes
P4 Na3 Na2 1_545 6_544 105.32(9) yes
Co2 Na3 Na2 1_545 6_544 60.27(6) yes
Co4 Na3 Na2 1_545 6_544 50.12(6) yes
Co1 Na3 Na2 6_654 6_544 56.85(6) yes
Na4 Na3 Na2 5 6_544 154.93(9) yes
O16 Na4 O4 5_554 3_664 125.2(2) yes
O16 Na4 O7 5_554 3_564 87.1(2) yes
O4 Na4 O7 3_664 3_564 132.7(2) yes
O16 Na4 O12 5_554 3_564 111.9(2) yes
O4 Na4 O12 3_664 3_564 91.4(2) yes
O7 Na4 O12 3_564 3_564 108.6(2) yes
O16 Na4 O3 5_554 5_554 80.0(2) yes
O4 Na4 O3 3_664 5_554 69.5(2) yes
O7 Na4 O3 3_564 5_554 86.3(2) yes
O12 Na4 O3 3_564 5_554 160.8(2) yes
O16 Na4 Co3 5_554 . 148.5(2) yes
O4 Na4 Co3 3_664 . 65.91(13) yes
O7 Na4 Co3 3_564 . 105.8(2) yes
O12 Na4 Co3 3_564 . 36.97(11) yes
O3 Na4 Co3 5_554 . 128.52(14) yes
O16 Na4 Co1 5_554 6_654 96.5(2) yes
O4 Na4 Co1 3_664 6_654 35.74(12) yes
O7 Na4 Co1 3_564 6_654 119.7(2) yes
O12 Na4 Co1 3_564 6_654 124.7(2) yes
O3 Na4 Co1 5_554 6_654 36.56(10) yes
Co3 Na4 Co1 . 6_654 101.36(8) yes
O16 Na4 P1 5_554 5 23.50(12) yes
O4 Na4 P1 3_664 5 109.8(2) yes
O7 Na4 P1 3_564 5 109.5(2) yes
O12 Na4 P1 3_564 5 97.18(15) yes
O3 Na4 P1 5_554 5 88.60(13) yes
Co3 Na4 P1 . 5 129.77(10) yes
Co1 Na4 P1 6_654 5 90.99(8) yes
O16 Na4 P2 5_554 . 74.47(14) yes
O4 Na4 P2 3_664 . 154.5(2) yes
O7 Na4 P2 3_564 . 22.71(12) yes
O12 Na4 P2 3_564 . 95.5(2) yes
O3 Na4 P2 5_554 . 102.38(12) yes
Co3 Na4 P2 . . 106.76(9) yes
Co1 Na4 P2 6_654 . 138.56(10) yes
P1 Na4 P2 5 . 93.74(8) yes
O16 Na4 Co2 5_554 . 112.91(15) yes
O4 Na4 Co2 3_664 . 101.4(2) yes
O7 Na4 Co2 3_564 . 31.55(12) yes
O12 Na4 Co2 3_564 . 112.1(2) yes
O3 Na4 Co2 5_554 . 74.38(11) yes
Co3 Na4 Co2 . . 90.38(8) yes
Co1 Na4 Co2 6_654 . 97.44(8) yes
P1 Na4 Co2 5 . 136.40(9) yes
P2 Na4 Co2 . . 53.32(5) yes
O16 Na4 Na3 5_554 6_554 148.5(2) yes
O4 Na4 Na3 3_664 6_554 44.99(14) yes
O7 Na4 Na3 3_564 6_554 88.85(14) yes
O12 Na4 Na3 3_564 6_554 99.07(14) yes
O3 Na4 Na3 5_554 6_554 68.53(12) yes
Co3 Na4 Na3 . 6_554 62.10(7) yes
Co1 Na4 Na3 6_654 6_554 59.02(6) yes
P1 Na4 Na3 5 6_554 149.98(10) yes
P2 Na4 Na3 . 6_554 109.56(9) yes
Co2 Na4 Na3 . 6_554 57.35(6) yes
O16 Na4 Na2 5_554 . 43.3(2) yes
O4 Na4 Na2 3_664 . 92.51(15) yes
O7 Na4 Na2 3_564 . 91.2(2) yes
O12 Na4 Na2 3_564 . 148.5(2) yes
O3 Na4 Na2 5_554 . 37.37(11) yes
Co3 Na4 Na2 . . 158.14(10) yes
Co1 Na4 Na2 6_654 . 57.57(6) yes
P1 Na4 Na2 5 . 52.34(7) yes
P2 Na4 Na2 . . 94.27(8) yes
Co2 Na4 Na2 . . 97.70(8) yes
Na3 Na4 Na2 6_554 . 105.64(9) yes
O2 Co1 O4 5_564 4_664 102.6(2) yes
O2 Co1 O1 5_564 5_565 105.6(2) yes
O4 Co1 O1 4_664 5_565 113.9(2) yes
O2 Co1 O3 5_564 3_564 131.9(2) yes
O4 Co1 O3 4_664 3_564 98.4(2) yes
O1 Co1 O3 5_565 3_564 104.5(2) yes
O2 Co1 Na4 5_564 5_565 143.0(2) yes
O4 Co1 Na4 4_664 5_565 43.61(14) yes
O1 Co1 Na4 5_565 5_565 103.3(2) yes
O3 Co1 Na4 3_564 5_565 59.4(2) yes
O2 Co1 Na2 5_564 5_565 143.4(2) yes
O4 Co1 Na2 4_664 5_565 113.78(15) yes
O1 Co1 Na2 5_565 5_565 63.4(2) yes
O3 Co1 Na2 3_564 5_565 41.11(15) yes
Na4 Co1 Na2 5_565 5_565 71.32(7) yes
O2 Co1 Na3 5_564 5_565 113.1(2) yes
O4 Co1 Na3 4_664 5_565 78.9(2) yes
O1 Co1 Na3 5_565 5_565 35.02(13) yes
O3 Co1 Na3 3_564 5_565 113.2(2) yes
Na4 Co1 Na3 5_565 5_565 79.52(7) yes
Na2 Co1 Na3 5_565 5_565 78.66(7) yes
O6 Co2 O5 6_664 6_654 110.8(2) yes
O6 Co2 O8 6_664 . 113.5(2) yes
O5 Co2 O8 6_654 . 115.9(2) yes
O6 Co2 O7 6_664 3_564 117.2(2) yes
O5 Co2 O7 6_654 3_564 97.7(2) yes
O8 Co2 O7 . 3_564 100.6(2) yes
O6 Co2 Na1 6_664 1_665 53.87(15) yes
O5 Co2 Na1 6_654 1_665 102.24(15) yes
O8 Co2 Na1 . 1_665 141.2(2) yes
O7 Co2 Na1 3_564 1_665 66.2(2) yes
O6 Co2 Na1 6_664 6_664 43.19(15) yes
O5 Co2 Na1 6_654 6_664 68.0(2) yes
O8 Co2 Na1 . 6_664 130.6(2) yes
O7 Co2 Na1 3_564 6_664 128.5(2) yes
Na1 Co2 Na1 1_665 6_664 69.17(7) yes
O6 Co2 Na3 6_664 1_565 81.93(14) yes
O5 Co2 Na3 6_654 1_565 163.83(15) yes
O8 Co2 Na3 . 1_565 48.15(15) yes
O7 Co2 Na3 3_564 1_565 84.44(15) yes
Na1 Co2 Na3 1_665 1_565 93.31(7) yes
Na1 Co2 Na3 6_664 1_565 122.86(8) yes
O6 Co2 Na4 6_664 . 147.96(15) yes
O5 Co2 Na4 6_654 . 65.77(15) yes
O8 Co2 Na4 . . 94.8(2) yes
O7 Co2 Na4 3_564 . 38.7(2) yes
Na1 Co2 Na4 1_665 . 94.71(8) yes
Na1 Co2 Na4 6_664 . 125.83(8) yes
Na3 Co2 Na4 1_565 . 108.94(7) yes
O9 Co3 O12 5_454 3_564 110.1(2) yes
O9 Co3 O10 5_454 6_554 118.5(2) yes
O12 Co3 O10 3_564 6_554 117.7(2) yes
O9 Co3 O11 5_454 . 100.4(2) yes
O12 Co3 O11 3_564 . 97.0(2) yes
O10 Co3 O11 6_554 . 109.3(2) yes
O9 Co3 P1 5_454 . 101.78(15) yes
O12 Co3 P1 3_564 . 104.5(2) yes
O10 Co3 P1 6_554 . 32.08(13) yes
O11 Co3 P1 . . 141.33(14) yes
O9 Co3 Na1 5_454 . 70.3(2) yes
O12 Co3 Na1 3_564 . 73.3(2) yes
O10 Co3 Na1 6_554 . 157.68(14) yes
O11 Co3 Na1 . . 48.55(14) yes
P1 Co3 Na1 . . 169.73(8) yes
O9 Co3 Na4 5_454 . 157.28(14) yes
O12 Co3 Na4 3_564 . 47.55(14) yes
O10 Co3 Na4 6_554 . 77.2(2) yes
O11 Co3 Na4 . . 88.25(14) yes
P1 Co3 Na4 . . 83.29(7) yes
Na1 Co3 Na4 . . 101.53(9) yes
O9 Co3 Na2 5_454 1_455 38.81(14) yes
O12 Co3 Na2 3_564 1_455 97.46(15) yes
O10 Co3 Na2 6_554 1_455 97.14(14) yes
O11 Co3 Na2 . 1_455 139.18(13) yes
P1 Co3 Na2 . 1_455 69.51(6) yes
Na1 Co3 Na2 . 1_455 100.64(8) yes
Na4 Co3 Na2 . 1_455 128.61(8) yes
O15 Co4 O14 1_564 1_455 116.9(2) yes
O15 Co4 O13 1_564 . 98.6(2) yes
O14 Co4 O13 1_455 . 110.0(2) yes
O15 Co4 O16 1_564 1_554 103.0(2) yes
O14 Co4 O16 1_455 1_554 113.5(2) yes
O13 Co4 O16 . 1_554 113.8(2) yes
O15 Co4 Na2 1_564 6_554 43.36(14) yes
O14 Co4 Na2 1_455 6_554 137.0(2) yes
O13 Co4 Na2 . 6_554 110.8(2) yes
O16 Co4 Na2 1_554 6_554 59.9(2) yes
O15 Co4 Na1 1_564 1_565 99.50(14) yes
O14 Co4 Na1 1_455 1_565 53.7(2) yes
O13 Co4 Na1 . 1_565 62.9(2) yes
O16 Co4 Na1 1_554 1_565 157.5(2) yes
Na2 Co4 Na1 6_554 1_565 142.62(8) yes
O15 Co4 Na3 1_564 1_565 73.8(2) yes
O14 Co4 Na3 1_455 1_565 147.4(2) yes
O13 Co4 Na3 . 1_565 37.97(15) yes
O16 Co4 Na3 1_554 1_565 91.72(14) yes
Na2 Co4 Na3 6_554 1_565 72.97(7) yes
Na1 Co4 Na3 1_565 1_565 95.32(8) yes
O8 P1 O10 . 6_554 113.0(3) yes
O8 P1 O16 . 1_554 107.4(3) yes
O10 P1 O16 6_554 1_554 110.3(3) yes
O8 P1 O2 . 5_564 113.3(3) yes
O10 P1 O2 6_554 5_564 104.4(3) yes
O16 P1 O2 1_554 5_564 108.3(3) yes
O8 P1 Co3 . . 138.0(2) yes
O10 P1 Co3 6_554 . 43.8(2) yes
O16 P1 Co3 1_554 . 113.7(2) yes
O2 P1 Co3 5_564 . 61.7(2) yes
O8 P1 Na2 . 6_554 53.0(2) yes
O10 P1 Na2 6_554 6_554 109.1(2) yes
O16 P1 Na2 1_554 6_554 59.2(2) yes
O2 P1 Na2 5_564 6_554 146.5(2) yes
Co3 P1 Na2 . 6_554 150.76(8) yes
O8 P1 Na4 . 6_554 127.4(2) yes
O10 P1 Na4 6_554 6_554 74.7(2) yes
O16 P1 Na4 1_554 6_554 35.9(2) yes
O2 P1 Na4 5_564 6_554 114.4(2) yes
Co3 P1 Na4 . 6_554 85.10(7) yes
Na2 P1 Na4 6_554 6_554 74.88(8) yes
O7 P2 O3 3_564 3_564 109.0(3) yes
O7 P2 O14 3_564 5_565 109.6(3) yes
O3 P2 O14 3_564 5_565 110.1(3) yes
O7 P2 O5 3_564 . 109.1(3) yes
O3 P2 O5 3_564 . 111.0(3) yes
O14 P2 O5 5_565 . 108.0(3) yes
O7 P2 Na1 3_564 1_665 74.5(2) yes
O3 P2 Na1 3_564 1_665 168.9(2) yes
O14 P2 Na1 5_565 1_665 59.1(2) yes
O5 P2 Na1 . 1_665 76.7(2) yes
O7 P2 Na4 3_564 . 36.6(2) yes
O3 P2 Na4 3_564 . 78.0(2) yes
O14 P2 Na4 5_565 . 103.9(2) yes
O5 P2 Na4 . . 140.6(2) yes
Na1 P2 Na4 1_665 . 101.25(9) yes
O6 P3 O1 . 5_565 110.6(3) yes
O6 P3 O9 . 3_564 110.1(3) yes
O1 P3 O9 5_565 3_564 108.3(3) yes
O6 P3 O12 . 3_564 110.2(3) yes
O1 P3 O12 5_565 3_564 109.0(3) yes
O9 P3 O12 3_564 3_564 108.5(3) yes
O6 P3 Na2 . 5_565 146.0(2) yes
O1 P3 Na2 5_565 5_565 74.4(2) yes
O9 P3 Na2 3_564 5_565 41.2(2) yes
O12 P3 Na2 3_564 5_565 98.7(2) yes
O6 P3 Na1 . . 41.9(2) yes
O1 P3 Na1 5_565 . 139.4(2) yes
O9 P3 Na1 3_564 . 109.9(2) yes
O12 P3 Na1 3_564 . 71.2(2) yes
Na2 P3 Na1 5_565 . 146.10(10) yes
O13 P4 O11 . 5_565 108.4(3) yes
O13 P4 O15 . 5_564 108.7(3) yes
O11 P4 O15 5_565 5_564 110.0(3) yes
O13 P4 O4 . 4_664 108.7(3) yes
O11 P4 O4 5_565 4_664 109.6(3) yes
O15 P4 O4 5_564 4_664 111.3(3) yes
O13 P4 Na3 . 1_565 45.9(2) yes
O11 P4 Na3 5_565 1_565 110.5(2) yes
O15 P4 Na3 5_564 1_565 137.6(2) yes
O4 P4 Na3 4_664 1_565 64.9(2) yes
O13 P4 Na1 . 1_565 65.1(2) yes
O11 P4 Na1 5_565 1_565 62.1(2) yes
O15 P4 Na1 5_564 1_565 84.0(2) yes
O4 P4 Na1 4_664 1_565 164.6(2) yes
Na3 P4 Na1 1_565 1_565 104.58(9) yes
P3 O1 Co1 6_654 6_654 111.9(3) yes
P3 O1 Na3 6_654 . 132.6(3) yes
Co1 O1 Na3 6_654 . 115.4(2) yes
P1 O2 Co1 6_655 6_655 137.7(3) yes
P1 O2 Na2 6_655 6_545 116.7(3) yes
Co1 O2 Na2 6_655 6_545 103.8(2) yes
P2 O3 Co1 2_665 2_665 120.0(3) yes
P2 O3 Na2 2_665 6 129.1(3) yes
Co1 O3 Na2 2_665 6 107.0(2) yes
P2 O3 Na4 2_665 6 105.0(2) yes
Co1 O3 Na4 2_665 6 84.0(2) yes
Na2 O3 Na4 6 6 97.8(2) yes
P4 O4 Co1 4_665 4_665 119.2(3) yes
P4 O4 Na4 4_665 2_655 139.1(3) yes
Co1 O4 Na4 4_665 2_655 100.6(2) yes
P4 O4 Na3 4_665 4_655 85.7(2) yes
Co1 O4 Na3 4_665 4_655 96.2(2) yes
Na4 O4 Na3 2_655 4_655 99.8(2) yes
P2 O5 Co2 . 5_565 118.2(3) yes
P2 O5 Na3 . 1_565 127.5(3) yes
Co2 O5 Na3 5_565 1_565 112.8(2) yes
P3 O6 Co2 . 5_455 134.3(3) yes
P3 O6 Na1 . . 113.8(3) yes
Co2 O6 Na1 5_455 . 104.4(2) yes
P3 O6 Na1 . 5 106.4(2) yes
Co2 O6 Na1 5_455 5 92.5(2) yes
Na1 O6 Na1 . 5 96.9(2) yes
P2 O7 Co2 2_665 2_665 125.7(3) yes
P2 O7 Na4 2_665 2_665 120.7(3) yes
Co2 O7 Na4 2_665 2_665 109.7(2) yes
P1 O8 Co2 . . 128.1(3) yes
P1 O8 Na3 . 1_565 117.8(3) yes
Co2 O8 Na3 . 1_565 98.2(2) yes
P1 O8 Na2 . 6_554 100.0(3) yes
Co2 O8 Na2 . 6_554 110.2(2) yes
Na3 O8 Na2 1_565 6_554 99.3(2) yes
P3 O9 Co3 2_665 6_665 124.2(3) yes
P3 O9 Na2 2_665 6 113.0(3) yes
Co3 O9 Na2 6_665 6 109.5(2) yes
P1 O10 Co3 5 5 104.1(3) yes
P1 O10 Na3 5 . 131.9(3) yes
Co3 O10 Na3 5 . 122.0(2) yes
P4 O11 Co3 6_654 . 115.1(3) yes
P4 O11 Na1 6_654 . 142.9(3) yes
Co3 O11 Na1 . . 92.7(2) yes
P4 O11 Na1 6_654 6_554 89.9(2) yes
Co3 O11 Na1 . 6_554 118.6(2) yes
Na1 O11 Na1 . 6_554 98.0(2) yes
P3 O12 Co3 2_665 2_665 125.8(3) yes
P3 O12 Na4 2_665 2_665 138.0(3) yes
Co3 O12 Na4 2_665 2_665 95.5(2) yes
P4 O13 Co4 . . 130.5(3) yes
P4 O13 Na3 . 1_565 106.3(3) yes
Co4 O13 Na3 . 1_565 111.1(2) yes
P4 O13 Na1 . 1_565 87.0(2) yes
Co4 O13 Na1 . 1_565 80.7(2) yes
Na3 O13 Na1 1_565 1_565 144.7(2) yes
P2 O14 Co4 6_654 1_655 119.6(3) yes
P2 O14 Na1 6_654 1_665 148.7(3) yes
Co4 O14 Na1 1_655 1_665 89.6(2) yes
P2 O14 Na1 6_654 6_664 93.2(2) yes
Co4 O14 Na1 1_655 6_664 98.1(2) yes
Na1 O14 Na1 1_665 6_664 93.4(2) yes
P4 O15 Co4 6_655 1_546 119.8(3) yes
P4 O15 Na2 6_655 6_545 139.1(3) yes
Co4 O15 Na2 1_546 6_545 101.1(2) yes
P1 O16 Co4 1_556 1_556 116.8(3) yes
P1 O16 Na4 1_556 6 120.6(3) yes
Co4 O16 Na4 1_556 6 121.5(2) yes
P1 O16 Na2 1_556 6 93.1(2) yes
Co4 O16 Na2 1_556 6 83.1(2) yes
Na4 O16 Na2 6 6 103.6(2) yes

loop_
_geom_bond_atom_site_label_1
_geom_bond_atom_site_label_2
_geom_bond_site_symmetry_2
_geom_bond_distance
_geom_bond_publ_flag
Na1 O11 . 2.415(6) yes
Na1 O6 . 2.488(6) yes
Na1 O14 1_445 2.628(6) yes
Na1 O6 6_554 2.844(6) yes
Na1 O14 5_455 2.857(6) yes
Na1 O11 5 2.864(6) yes
Na1 O13 1_545 2.943(6) yes
Na1 Co3 . 3.219(3) yes
Na1 P4 1_545 3.241(4) yes
Na1 Co4 1_545 3.262(4) yes
Na1 P2 1_445 3.324(4) yes
Na1 P3 . 3.412(4) yes
Na2 O15 5_664 2.281(5) yes
Na2 O9 5_554 2.343(5) yes
Na2 O3 5_554 2.467(6) yes
Na2 O8 5 2.678(7) yes
Na2 O2 5_664 2.691(6) yes
Na2 O16 5_554 2.841(6) yes
Na2 Co4 5 3.260(3) yes
Na2 P3 6_654 3.277(3) yes
Na2 P1 5 3.302(4) yes
Na2 Co3 1_655 3.524(3) yes
Na2 Co1 6_654 3.588(3) yes
Na2 Na4 . 4.027(4) yes
Na3 O1 . 2.283(5) yes
Na3 O10 . 2.333(5) yes
Na3 O13 1_545 2.348(5) yes
Na3 O5 1_545 2.378(5) yes
Na3 O8 1_545 2.652(5) yes
Na3 O4 4_654 2.849(6) yes
Na3 P4 1_545 3.136(3) yes
Na3 Co2 1_545 3.524(3) yes
Na3 Co4 1_545 3.559(3) yes
Na3 Co1 6_654 3.596(3) yes
Na3 Na4 5 3.971(4) yes
Na3 Na2 6_544 4.062(4) yes
Na4 O16 5_554 2.263(5) yes
Na4 O4 3_664 2.323(5) yes
Na4 O7 3_564 2.361(6) yes
Na4 O12 3_564 2.444(6) yes
Na4 O3 5_554 2.865(6) yes
Na4 Co3 . 3.297(3) yes
Na4 Co1 6_654 3.309(3) yes
Na4 P1 5 3.322(3) yes
Na4 P2 . 3.404(3) yes
Na4 Co2 . 3.553(3) yes
Na4 Na3 6_554 3.971(4) yes
Co1 O2 5_564 1.932(5) yes
Co1 O4 4_664 1.967(5) yes
Co1 O1 5_565 1.967(5) yes
Co1 O3 3_564 1.982(5) yes
Co1 Na4 5_565 3.309(3) yes
Co1 Na2 5_565 3.588(3) yes
Co1 Na3 5_565 3.596(3) yes
Co2 O6 6_664 1.950(5) yes
Co2 O5 6_654 1.971(4) yes
Co2 O8 . 1.975(5) yes
Co2 O7 3_564 1.975(5) yes
Co2 Na1 1_665 3.518(4) yes
Co2 Na1 6_664 3.522(4) yes
Co2 Na3 1_565 3.524(3) yes
Co3 O9 5_454 1.963(5) yes
Co3 O12 3_564 1.992(5) yes
Co3 O10 6_554 1.999(5) yes
Co3 O11 . 2.016(4) yes
Co3 P1 . 2.801(2) yes
Co3 Na2 1_455 3.524(3) yes
Co4 O15 1_564 1.932(5) yes
Co4 O14 1_455 1.952(5) yes
Co4 O13 . 1.959(5) yes
Co4 O16 1_554 1.977(5) yes
Co4 Na2 6_554 3.260(3) yes
Co4 Na1 1_565 3.262(4) yes
Co4 Na3 1_565 3.559(3) yes
P1 O8 . 1.524(5) yes
P1 O10 6_554 1.534(4) yes
P1 O16 1_554 1.539(5) yes
P1 O2 5_564 1.544(5) yes
P1 Na2 6_554 3.302(4) yes
P1 Na4 6_554 3.322(3) yes
P2 O7 3_564 1.528(5) yes
P2 O3 3_564 1.539(5) yes
P2 O14 5_565 1.546(5) yes
P2 O5 . 1.547(4) yes
P2 Na1 1_665 3.324(4) yes
P3 O6 . 1.538(4) yes
P3 O1 5_565 1.547(4) yes
P3 O9 3_564 1.552(4) yes
P3 O12 3_564 1.553(5) yes
P3 Na2 5_565 3.277(3) yes
P4 O13 . 1.521(5) yes
P4 O11 5_565 1.522(4) yes
P4 O15 5_564 1.542(4) yes
P4 O4 4_664 1.543(5) yes
P4 Na3 1_565 3.136(3) yes
P4 Na1 1_565 3.241(4) yes
O1 P3 6_654 1.547(4) yes
O1 Co1 6_654 1.967(5) yes
O2 P1 6_655 1.544(5) yes
O2 Co1 6_655 1.932(5) yes
O2 Na2 6_545 2.691(6) yes
O3 P2 2_665 1.539(5) yes
O3 Co1 2_665 1.982(5) yes
O3 Na2 6 2.467(6) yes
O3 Na4 6 2.865(6) yes
O4 P4 4_665 1.543(5) yes
O4 Co1 4_665 1.967(5) yes
O4 Na4 2_655 2.323(5) yes
O4 Na3 4_655 2.849(6) yes
O5 Co2 5_565 1.971(4) yes
O5 Na3 1_565 2.378(5) yes
O6 Co2 5_455 1.950(5) yes
O6 Na1 5 2.844(6) yes
O7 P2 2_665 1.528(5) yes
O7 Co2 2_665 1.975(5) yes
O7 Na4 2_665 2.361(6) yes
O8 Na3 1_565 2.652(5) yes
O8 Na2 6_554 2.678(7) yes
O9 P3 2_665 1.552(4) yes
O9 Co3 6_665 1.963(5) yes
O9 Na2 6 2.343(5) yes
O10 P1 5 1.534(4) yes
O10 Co3 5 1.999(5) yes
O11 P4 6_654 1.522(4) yes
O11 Na1 6_554 2.864(6) yes
O12 P3 2_665 1.553(5) yes
O12 Co3 2_665 1.992(5) yes
O12 Na4 2_665 2.444(6) yes
O13 Na3 1_565 2.348(5) yes
O13 Na1 1_565 2.943(6) yes
O14 P2 6_654 1.546(5) yes
O14 Co4 1_655 1.952(5) yes
O14 Na1 1_665 2.628(6) yes
O14 Na1 6_664 2.857(6) yes
O15 P4 6_655 1.542(4) yes
O15 Co4 1_546 1.932(5) yes
O15 Na2 6_545 2.281(5) yes
O16 P1 1_556 1.539(5) yes
O16 Co4 1_556 1.977(5) yes
O16 Na4 6 2.263(5) yes
O16 Na2 6 2.841(6) yes
